data_7011683
loop_
_publ_author_name
'Overgaard, Jacob'
'Rentschler, Eva'
'Timco, Grigore A.'
'Gerbeleu, Nicolae V.'
'Arion, Vladimir'
'Bousseksou, Azzedine'
'Tuchagues, Jean Pierre'
'Larsen, Finn K.'

_publ_section_title
;
 Multi-temperature X-ray diffraction, M\"ossbauer spectroscopy and
 magnetic susceptibility studies of a solvated mixed-valence trinuclear
 iron formate, [Fe3O(HCO2)6(NC5H4CH3)3]&#x00B7;1.3(NC5H4CH3)
;
_journal_issue 15
_journal_name_full 'Journal of the Chemical Society, Dalton Transactions'
_journal_page_first 2981
_journal_paper_doi 10.1039/b202851d
_journal_year 2002
_chemical_formula_sum 'C31.4 H27 Fe3 N4.24 O13'
_chemical_formula_weight 839.25
_chemical_name_systematic
;
?
;
_space_group_IT_number 15
_symmetry_cell_setting monoclinic
_symmetry_space_group_name_Hall '-C 2yc'
_symmetry_space_group_name_H-M 'C 1 2/c 1'
_atom_sites_solution_hydrogens geom
_atom_sites_solution_primary direct
_atom_sites_solution_secondary difmap
_cell_angle_alpha 90.00
_cell_angle_beta 96.562(4)
_cell_angle_gamma 90.00
_cell_formula_units_Z 8
_cell_length_a 24.382(3)
_cell_length_b 27.485(4)
_cell_length_c 12.5125(17)
_cell_measurement_reflns_used 4204
_cell_measurement_temperature 180(2)
_cell_measurement_theta_max 33.506
_cell_measurement_theta_min 2.241
_cell_volume 8330(2)
_computing_cell_refinement 'Bruker SMART (Bruker, 1998)'
_computing_data_collection 'Bruker SMART (Bruker, 1998)'
_computing_data_reduction 'SAINT+ V5.01 (Bruker, 1998)'
_computing_molecular_graphics 'XP (Sheldrick, 1997)'
_computing_publication_material 'SHELXL-97 (Sheldrick, 1997)'
_computing_structure_refinement 'SHELXL-97 (Sheldrick, 1997)'
_computing_structure_solution 'SHELXS-97 (Sheldrick, 1997)'
_diffrn_ambient_temperature 180(2)
_diffrn_measured_fraction_theta_full 0.895
_diffrn_measured_fraction_theta_max 0.895
_diffrn_measurement_device_type 'Bruker CCD area detector'
_diffrn_measurement_method \w-scans
_diffrn_radiation_monochromator graphite
_diffrn_radiation_source 'fine-focus sealed tube'
_diffrn_radiation_type MoK\a
_diffrn_radiation_wavelength 0.71073
_diffrn_reflns_av_R_equivalents 0.0655
_diffrn_reflns_av_sigmaI/netI 0.0831
_diffrn_reflns_limit_h_max 27
_diffrn_reflns_limit_h_min -38
_diffrn_reflns_limit_k_max 42
_diffrn_reflns_limit_k_min -34
_diffrn_reflns_limit_l_max 16
_diffrn_reflns_limit_l_min -19
_diffrn_reflns_number 62634
_diffrn_reflns_theta_full 34.13
_diffrn_reflns_theta_max 34.13
_diffrn_reflns_theta_min 2.66
_exptl_absorpt_coefficient_mu 1.090
_exptl_absorpt_correction_T_max 1.000
_exptl_absorpt_correction_T_min 0.582
_exptl_absorpt_correction_type empirical
_exptl_absorpt_process_details '(SADABS, Sheldrick 1996)'
_exptl_crystal_colour dark-red
_exptl_crystal_density_diffrn 1.338
_exptl_crystal_density_method 'not measured'
_exptl_crystal_description 'rectangular block'
_exptl_crystal_F_000 3417
_exptl_crystal_size_max 0.50
_exptl_crystal_size_mid 0.31
_exptl_crystal_size_min 0.18
_refine_diff_density_max 1.795
_refine_diff_density_min -1.263
_refine_diff_density_rms 0.166
_refine_ls_extinction_method none
_refine_ls_goodness_of_fit_ref 1.072
_refine_ls_hydrogen_treatment mixed
_refine_ls_matrix_type full
_refine_ls_number_parameters 450
_refine_ls_number_reflns 15372
_refine_ls_number_restraints 33
_refine_ls_restrained_S_all 1.073
_refine_ls_R_factor_all 0.1675
_refine_ls_R_factor_gt 0.0902
_refine_ls_shift/su_max 0.018
_refine_ls_shift/su_mean 0.002
_refine_ls_structure_factor_coef Fsqd
_refine_ls_weighting_details 'calc w=1/[\s^2^(Fo^2^)+(0.1517P)^2^+15.0000P] where P=(Fo^2^+2Fc^2^)/3'
_refine_ls_weighting_scheme calc
_refine_ls_wR_factor_gt 0.2510
_refine_ls_wR_factor_ref 0.2839
_reflns_number_gt 8429
_reflns_number_total 15372
_reflns_threshold_expression >2sigma(I)
_cod_data_source_file b202851d.txt
_cod_data_source_block p87_180
_cod_original_sg_symbol_H-M 'C 2/c'
_cod_original_formula_sum 'C31.40 H27 Fe3 N4.24 O13'
_cod_database_code 7011683

loop_
_symmetry_equiv_pos_as_xyz
'x, y, z'
'-x, y, -z+1/2'
'x+1/2, y+1/2, z'
'-x+1/2, y+1/2, -z+1/2'
'-x, -y, -z'
'x, -y, z-1/2'
'-x+1/2, -y+1/2, -z'
'x+1/2, -y+1/2, z-1/2'

loop_
_atom_site_label
_atom_site_type_symbol
_atom_site_fract_x
_atom_site_fract_y
_atom_site_fract_z
_atom_site_U_iso_or_equiv
_atom_site_adp_type
_atom_site_occupancy
_atom_site_symmetry_multiplicity
_atom_site_calc_flag
_atom_site_refinement_flags
_atom_site_disorder_assembly
_atom_site_disorder_group
Fe1 Fe 0.36025(2) 0.22765(2) 0.36253(4) 0.02129(15) Uani 1 1 d . . .
Fe2 Fe 0.23465(2) 0.226635(19) 0.24002(4) 0.01768(14) Uani 1 1 d . . .
Fe3 Fe 0.29637(2) 0.12120(2) 0.30802(4) 0.02427(15) Uani 1 1 d . . .
O1 O 0.29657(9) 0.19453(10) 0.30489(18) 0.0192(5) Uani 1 1 d . . .
O2 O 0.21492(12) 0.11545(12) 0.3521(3) 0.0371(7) Uani 1 1 d . . .
O3 O 0.17576(11) 0.18704(11) 0.3028(2) 0.0267(6) Uani 1 1 d . . .
O4 O 0.26699(15) 0.11622(12) 0.1402(3) 0.0413(8) Uani 1 1 d . . .
O5 O 0.22402(12) 0.18739(11) 0.1028(2) 0.0278(6) Uani 1 1 d . . .
O6 O 0.41739(11) 0.18674(13) 0.2963(2) 0.0350(7) Uani 1 1 d . . .
O7 O 0.37789(13) 0.11369(13) 0.2657(3) 0.0441(8) Uani 1 1 d . . .
O8 O 0.37349(11) 0.18975(11) 0.5019(2) 0.0279(6) Uani 1 1 d . . .
O9 O 0.32606(14) 0.11956(12) 0.4754(2) 0.0378(7) Uani 1 1 d . . .
O10 O 0.31874(11) 0.28161(10) 0.4336(2) 0.0275(6) Uani 1 1 d . . .
O11 O 0.23065(11) 0.27679(11) 0.3597(2) 0.0261(6) Uani 1 1 d . . .
O12 O 0.36536(12) 0.27334(12) 0.2329(2) 0.0320(7) Uani 1 1 d . . .
O13 O 0.27683(11) 0.27689(10) 0.1588(2) 0.0261(6) Uani 1 1 d . . .
C1 C 0.17601(16) 0.14454(16) 0.3404(3) 0.0288(8) Uani 1 1 d . . .
H1A H 0.1429 0.1337 0.3621 0.043 Uiso 1 1 calc R . .
C2 C 0.24068(18) 0.14565(17) 0.0807(3) 0.0327(9) Uani 1 1 d . . .
H2A H 0.2319 0.1357 0.0097 0.049 Uiso 1 1 calc R . .
C3 C 0.41578(17) 0.14299(19) 0.2668(4) 0.0348(10) Uani 1 1 d . . .
H3A H 0.4479 0.1312 0.2425 0.052 Uiso 1 1 calc R . .
C4 C 0.35602(16) 0.14926(17) 0.5297(3) 0.0302(9) Uani 1 1 d . . .
H4A H 0.3670 0.1402 0.6006 0.045 Uiso 1 1 calc R . .
C5 C 0.26875(15) 0.29229(15) 0.4255(3) 0.0238(7) Uani 1 1 d . . .
H5A H 0.2586 0.3148 0.4751 0.036 Uiso 1 1 calc R . .
C6 C 0.32702(16) 0.28772(15) 0.1651(3) 0.0261(8) Uani 1 1 d . . .
H6A H 0.3370 0.3091 0.1131 0.039 Uiso 1 1 calc R . .
N1 N 0.43263(13) 0.26958(14) 0.4346(3) 0.0288(8) Uani 1 1 d . . .
C11 C 0.43498(16) 0.28943(17) 0.5343(3) 0.0295(9) Uani 1 1 d . . .
H11A H 0.4046 0.2861 0.5724 0.044 Uiso 1 1 calc R . .
C12 C 0.47965(17) 0.31384(18) 0.5808(4) 0.0352(10) Uani 1 1 d . . .
H12A H 0.4794 0.3266 0.6496 0.053 Uiso 1 1 calc R . .
C13 C 0.52628(17) 0.32022(18) 0.5267(4) 0.0348(10) Uani 1 1 d . . .
C14 C 0.52365(18) 0.3005(2) 0.4246(4) 0.0435(12) Uani 1 1 d . . .
H14A H 0.5534 0.3036 0.3848 0.065 Uiso 1 1 calc R . .
C15 C 0.47611(19) 0.2759(2) 0.3818(4) 0.0448(13) Uani 1 1 d . . .
H15A H 0.4749 0.2633 0.3126 0.067 Uiso 1 1 calc R . .
C16 C 0.5764(2) 0.3466(2) 0.5777(5) 0.0567(15) Uani 1 1 d . . .
H16A H 0.5699 0.3579 0.6476 0.085 Uiso 1 1 calc R . .
H16B H 0.5840 0.3738 0.5336 0.085 Uiso 1 1 calc R . .
H16C H 0.6075 0.3248 0.5844 0.085 Uiso 1 1 calc R . .
N2 N 0.16217(13) 0.26686(12) 0.1637(3) 0.0220(6) Uani 1 1 d . . .
C21 C 0.12045(16) 0.27959(16) 0.2200(3) 0.0283(8) Uani 1 1 d . . .
H21A H 0.1234 0.2720 0.2928 0.043 Uiso 1 1 calc R . .
C22 C 0.07414(17) 0.30303(19) 0.1752(4) 0.0385(11) Uani 1 1 d . . .
H22A H 0.0463 0.3110 0.2170 0.058 Uiso 1 1 calc R . .
C23 C 0.06898(19) 0.3150(2) 0.0657(4) 0.0441(12) Uani 1 1 d . . .
C24 C 0.1122(2) 0.30223(19) 0.0075(4) 0.0406(11) Uani 1 1 d . . .
H24A H 0.1104 0.3095 -0.0654 0.061 Uiso 1 1 calc R . .
C25 C 0.15748(17) 0.27892(15) 0.0585(3) 0.0271(8) Uani 1 1 d . . .
H25A H 0.1863 0.2710 0.0189 0.041 Uiso 1 1 calc R . .
C26 C 0.0186(3) 0.3414(3) 0.0127(6) 0.074(2) Uani 1 1 d . . .
H26A H -0.0067 0.3471 0.0648 0.111 Uiso 1 1 calc R . .
H26B H 0.0010 0.3219 -0.0450 0.111 Uiso 1 1 calc R . .
H26C H 0.0296 0.3719 -0.0154 0.111 Uiso 1 1 calc R . .
N3 N 0.29626(14) 0.04180(14) 0.3084(3) 0.0312(8) Uani 1 1 d . . .
C31 C 0.3107(2) 0.01691(18) 0.2251(4) 0.0439(12) Uani 1 1 d . . .
H31A H 0.3215 0.0343 0.1673 0.066 Uiso 1 1 calc R . .
C32 C 0.3106(3) -0.03324(19) 0.2191(5) 0.0515(14) Uani 1 1 d . . .
H32A H 0.3203 -0.0488 0.1579 0.077 Uiso 1 1 calc R . .
C33 C 0.2961(2) -0.06021(18) 0.3052(4) 0.0437(12) Uani 1 1 d . . .
C34 C 0.2829(3) -0.0340(2) 0.3944(4) 0.0499(13) Uani 1 1 d . . .
H34A H 0.2742 -0.0503 0.4555 0.075 Uiso 1 1 calc R . .
C35 C 0.2827(2) 0.01629(18) 0.3915(4) 0.0421(11) Uani 1 1 d . . .
H35A H 0.2727 0.0331 0.4508 0.063 Uiso 1 1 calc R . .
C36 C 0.2953(3) -0.1148(2) 0.3033(6) 0.072(2) Uani 1 1 d . . .
H36A H 0.2846 -0.1268 0.3699 0.108 Uiso 1 1 calc R . .
H36B H 0.3315 -0.1267 0.2939 0.108 Uiso 1 1 calc R . .
H36C H 0.2694 -0.1258 0.2448 0.108 Uiso 1 1 calc R . .
N5 N 0.0000 0.0756(4) 0.2500 0.126(6) Uiso 0.881(18) 2 d SPD . .
C51 C 0.0166(7) 0.0504(4) 0.3405(4) 0.175(7) Uiso 0.881(18) 1 d PD . .
C52 C 0.0183(7) 0.0003(4) 0.3436(4) 0.186(8) Uiso 0.881(18) 1 d PD . .
C53 C 0.0000 -0.0252(5) 0.2500 0.174(10) Uiso 0.881(18) 2 d SPD . .
C54 C 0.0000 -0.0803(5) 0.2500 0.30(2) Uiso 0.881(18) 2 d SPD . .
C41 C 0.1472(5) -0.0647(5) 0.1204(10) 0.128(5) Uiso 0.794(13) 1 d PD . .
C43 C 0.1547(4) -0.0184(4) 0.1669(9) 0.105(4) Uiso 0.794(13) 1 d PD A .
N7 N 0.0711(14) 0.0038(12) 0.163(3) 0.19(2) Uiso 0.151(11) 1 d PD A 1
C75 C 0.0934(7) -0.0807(8) 0.089(2) 0.19(2) Uiso 0.151(11) 1 d PD A 1
C76 C 0.181(4) -0.108(2) 0.090(4) 0.19(2) Uiso 0.151(11) 1 d PD A 1
C72 C 0.1226(15) 0.0199(9) 0.193(2) 0.19(2) Uiso 0.151(11) 1 d PD A 1
C71 C 0.0646(15) -0.0408(12) 0.118(3) 0.19(2) Uiso 0.151(11) 1 d PD A 1
N8 N 0.1411(5) -0.0981(6) 0.2959(13) 0.172(8) Uiso 0.643(12) 1 d PD A 2
C82 C 0.1537(6) -0.0136(6) 0.2774(10) 0.162(9) Uiso 0.643(12) 1 d PD A 2
C85 C 0.1416(6) -0.1029(6) 0.1890(13) 0.206(12) Uiso 0.643(12) 1 d PD A 2
C81 C 0.1472(6) -0.0537(7) 0.3403(15) 0.201(12) Uiso 0.643(12) 1 d PD A 2
C86 C 0.1613(6) 0.0270(5) 0.1020(14) 0.142(7) Uiso 0.643(12) 1 d PD A 2

loop_
_atom_site_aniso_label
_atom_site_aniso_U_11
_atom_site_aniso_U_22
_atom_site_aniso_U_33
_atom_site_aniso_U_23
_atom_site_aniso_U_13
_atom_site_aniso_U_12
Fe1 0.0195(2) 0.0279(3) 0.0160(3) -0.0010(2) 0.00000(18) -0.0028(2)
Fe2 0.0197(2) 0.0177(3) 0.0150(2) -0.00019(19) -0.00063(17) -0.00044(18)
Fe3 0.0284(3) 0.0201(3) 0.0232(3) 0.0000(2) -0.0022(2) 0.0015(2)
O1 0.0170(10) 0.0225(14) 0.0170(11) 0.0002(10) -0.0033(8) -0.0027(9)
O2 0.0315(15) 0.0272(17) 0.053(2) 0.0051(14) 0.0059(14) -0.0017(12)
O3 0.0250(13) 0.0292(16) 0.0259(14) 0.0041(12) 0.0033(10) -0.0016(11)
O4 0.062(2) 0.0257(18) 0.0327(16) -0.0033(13) -0.0108(15) 0.0134(15)
O5 0.0369(15) 0.0237(15) 0.0211(13) -0.0044(11) -0.0043(11) 0.0086(12)
O6 0.0214(13) 0.048(2) 0.0355(16) -0.0100(14) 0.0040(11) -0.0015(13)
O7 0.0323(16) 0.039(2) 0.062(2) -0.0047(17) 0.0090(15) 0.0043(14)
O8 0.0277(13) 0.0354(17) 0.0198(13) 0.0010(12) -0.0003(10) -0.0054(12)
O9 0.0485(18) 0.0327(19) 0.0297(15) 0.0049(13) -0.0064(13) -0.0048(14)
O10 0.0274(13) 0.0272(16) 0.0271(14) -0.0071(11) 0.0000(11) -0.0049(11)
O11 0.0236(12) 0.0339(17) 0.0203(13) -0.0081(11) -0.0001(10) -0.0001(11)
O12 0.0290(14) 0.0431(19) 0.0233(14) 0.0040(13) 0.0011(11) -0.0118(13)
O13 0.0228(12) 0.0278(16) 0.0272(14) 0.0069(11) 0.0013(10) -0.0013(11)
C1 0.0272(18) 0.032(2) 0.028(2) 0.0028(17) 0.0036(15) -0.0065(16)
C2 0.043(2) 0.033(3) 0.0212(18) -0.0053(17) -0.0023(16) 0.0057(19)
C3 0.0263(19) 0.045(3) 0.033(2) -0.004(2) 0.0040(16) 0.0092(18)
C4 0.0303(19) 0.039(3) 0.0203(18) 0.0033(17) -0.0009(14) -0.0004(17)
C5 0.0260(17) 0.027(2) 0.0183(16) -0.0033(15) 0.0021(13) 0.0007(15)
C6 0.0326(19) 0.027(2) 0.0188(17) 0.0032(15) 0.0048(14) -0.0060(16)
N1 0.0227(14) 0.042(2) 0.0211(15) -0.0015(14) -0.0007(12) -0.0053(14)
C11 0.0272(18) 0.040(3) 0.0216(18) -0.0021(17) 0.0029(14) -0.0034(17)
C12 0.032(2) 0.045(3) 0.027(2) -0.0077(19) -0.0066(16) -0.0028(18)
C13 0.0259(19) 0.035(3) 0.042(2) -0.003(2) -0.0017(17) -0.0060(17)
C14 0.0247(19) 0.063(4) 0.044(3) -0.009(2) 0.0057(18) -0.013(2)
C15 0.035(2) 0.073(4) 0.029(2) -0.016(2) 0.0094(18) -0.021(2)
C16 0.032(2) 0.067(4) 0.068(4) -0.013(3) -0.006(2) -0.014(2)
N2 0.0251(14) 0.0193(17) 0.0213(15) -0.0010(12) 0.0008(11) -0.0013(12)
C21 0.0269(18) 0.032(2) 0.0265(19) -0.0005(16) 0.0041(15) -0.0025(16)
C22 0.0251(19) 0.044(3) 0.047(3) 0.002(2) 0.0037(18) 0.0065(18)
C23 0.031(2) 0.056(3) 0.042(3) 0.001(2) -0.0114(19) 0.015(2)
C24 0.046(3) 0.045(3) 0.027(2) 0.005(2) -0.0115(18) 0.011(2)
C25 0.0300(18) 0.028(2) 0.0219(18) -0.0037(15) -0.0014(14) 0.0028(16)
C26 0.049(3) 0.093(6) 0.073(4) 0.012(4) -0.019(3) 0.033(3)
N3 0.0350(17) 0.029(2) 0.0283(18) 0.0027(14) -0.0032(14) 0.0039(15)
C31 0.062(3) 0.029(3) 0.043(3) 0.005(2) 0.018(2) 0.006(2)
C32 0.077(4) 0.025(3) 0.058(3) 0.001(2) 0.030(3) 0.008(2)
C33 0.053(3) 0.021(2) 0.059(3) 0.010(2) 0.019(2) 0.015(2)
C34 0.079(4) 0.029(3) 0.043(3) 0.006(2) 0.010(3) -0.002(2)
C35 0.066(3) 0.028(3) 0.033(2) -0.0021(19) 0.007(2) -0.004(2)
C36 0.115(6) 0.020(3) 0.088(5) 0.005(3) 0.045(5) 0.005(3)

loop_
_atom_type_symbol
_atom_type_description
_atom_type_scat_dispersion_real
_atom_type_scat_dispersion_imag
_atom_type_scat_source
C C 0.0033 0.0016 'International Tables Vol C Tables 4.2.6.8 and 6.1.1.4'
H H 0.0000 0.0000 'International Tables Vol C Tables 4.2.6.8 and 6.1.1.4'
N N 0.0061 0.0033 'International Tables Vol C Tables 4.2.6.8 and 6.1.1.4'
O O 0.0106 0.0060 'International Tables Vol C Tables 4.2.6.8 and 6.1.1.4'
Fe Fe 0.3463 0.8444 'International Tables Vol C Tables 4.2.6.8 and 6.1.1.4'

loop_
_geom_angle_atom_site_label_1
_geom_angle_atom_site_label_2
_geom_angle_atom_site_label_3
_geom_angle
_geom_angle_site_symmetry_1
_geom_angle_site_symmetry_3
_geom_angle_publ_flag
O1 Fe1 O8 97.20(11) . . ?
O1 Fe1 O6 98.66(12) . . ?
O8 Fe1 O6 90.97(13) . . ?
O1 Fe1 O10 95.16(11) . . ?
O8 Fe1 O10 92.10(12) . . ?
O6 Fe1 O10 165.35(12) . . ?
O1 Fe1 O12 96.60(11) . . ?
O8 Fe1 O12 166.04(11) . . ?
O6 Fe1 O12 84.90(13) . . ?
O10 Fe1 O12 88.72(12) . . ?
O1 Fe1 N1 176.94(13) . . ?
O8 Fe1 N1 82.86(12) . . ?
O6 Fe1 N1 84.40(13) . . ?
O10 Fe1 N1 81.78(12) . . ?
O12 Fe1 N1 83.47(12) . . ?
O1 Fe2 O5 97.87(11) . . ?
O1 Fe2 O3 98.74(11) . . ?
O5 Fe2 O3 90.87(12) . . ?
O1 Fe2 O11 96.02(11) . . ?
O5 Fe2 O11 165.96(11) . . ?
O3 Fe2 O11 89.01(12) . . ?
O1 Fe2 O13 96.18(11) . . ?
O5 Fe2 O13 87.79(12) . . ?
O3 Fe2 O13 165.06(11) . . ?
O11 Fe2 O13 88.72(12) . . ?
O1 Fe2 N2 178.36(12) . . ?
O5 Fe2 N2 83.16(11) . . ?
O3 Fe2 N2 82.49(11) . . ?
O11 Fe2 N2 82.91(11) . . ?
O13 Fe2 N2 82.57(11) . . ?
O1 Fe3 O7 95.04(12) . . ?
O1 Fe3 O2 94.81(11) . . ?
O7 Fe3 O2 170.14(14) . . ?
O1 Fe3 O9 92.23(11) . . ?
O7 Fe3 O9 91.18(14) . . ?
O2 Fe3 O9 88.05(13) . . ?
O1 Fe3 O4 92.64(11) . . ?
O7 Fe3 O4 88.11(15) . . ?
O2 Fe3 O4 91.82(14) . . ?
O9 Fe3 O4 175.12(13) . . ?
O1 Fe3 N3 179.00(11) . . ?
O7 Fe3 N3 84.54(14) . . ?
O2 Fe3 N3 85.62(13) . . ?
O9 Fe3 N3 88.70(12) . . ?
O4 Fe3 N3 86.43(12) . . ?
Fe2 O1 Fe1 122.37(15) . . ?
Fe2 O1 Fe3 118.74(12) . . ?
Fe1 O1 Fe3 118.85(12) . . ?
C1 O2 Fe3 130.4(3) . . ?
C1 O3 Fe2 132.0(3) . . ?
C2 O4 Fe3 130.1(3) . . ?
C2 O5 Fe2 131.3(3) . . ?
C3 O6 Fe1 130.3(3) . . ?
C3 O7 Fe3 131.2(3) . . ?
C4 O8 Fe1 132.0(3) . . ?
C4 O9 Fe3 129.3(3) . . ?
C5 O10 Fe1 131.3(3) . . ?
C5 O11 Fe2 128.3(3) . . ?
C6 O12 Fe1 128.0(3) . . ?
C6 O13 Fe2 131.9(3) . . ?
O2 C1 O3 127.9(4) . . ?
O4 C2 O5 128.8(4) . . ?
O7 C3 O6 129.1(4) . . ?
O9 C4 O8 128.8(4) . . ?
O11 C5 O10 128.5(4) . . ?
O12 C6 O13 128.0(4) . . ?
C15 N1 C11 117.0(4) . . ?
C15 N1 Fe1 120.8(3) . . ?
C11 N1 Fe1 122.1(3) . . ?
C12 C11 N1 122.8(4) . . ?
C11 C12 C13 120.9(4) . . ?
C14 C13 C12 116.3(4) . . ?
C14 C13 C16 122.1(4) . . ?
C12 C13 C16 121.5(4) . . ?
C13 C14 C15 119.6(4) . . ?
N1 C15 C14 123.3(4) . . ?
C21 N2 C25 117.4(3) . . ?
C21 N2 Fe2 121.2(3) . . ?
C25 N2 Fe2 121.3(3) . . ?
N2 C21 C22 123.2(4) . . ?
C21 C22 C23 119.4(4) . . ?
C24 C23 C22 117.6(4) . . ?
C24 C23 C26 121.1(5) . . ?
C22 C23 C26 121.3(5) . . ?
C25 C24 C23 119.5(4) . . ?
N2 C25 C24 122.9(4) . . ?
C31 N3 C35 117.1(4) . . ?
C31 N3 Fe3 120.9(3) . . ?
C35 N3 Fe3 122.0(3) . . ?
N3 C31 C32 124.0(5) . . ?
C31 C32 C33 119.3(5) . . ?
C32 C33 C34 116.6(5) . . ?
C32 C33 C36 121.7(5) . . ?
C34 C33 C36 121.6(5) . . ?
C35 C34 C33 119.6(5) . . ?
N3 C35 C34 123.3(5) . . ?
C51 N5 C51 118.2(6) 2 . ?
N5 C51 C52 122.8(4) . . ?
C51 C52 C53 118.3(4) . . ?
C52 C53 C52 119.6(6) . 2 ?
C52 C53 C54 120.2(3) . . ?
C52 C53 C54 120.2(3) 2 . ?
C85 C41 C75 77.0(13) . . ?
C85 C41 C43 116.9(12) . . ?
C75 C41 C43 118.4(4) . . ?
C85 C41 C76 69.9(18) . . ?
C75 C41 C76 102(4) . . ?
C43 C41 C76 140(4) . . ?
C72 C43 C82 67.3(10) . . ?
C72 C43 C41 138.1(18) . . ?
C82 C43 C41 118.8(5) . . ?
C72 C43 C86 66.0(13) . . ?
C82 C43 C86 118.2(13) . . ?
C41 C43 C86 123.0(12) . . ?
C72 N7 C71 118.7(5) . . ?
C71 C75 C41 99.7(17) . . ?
N7 C72 C43 102.6(17) . . ?
N7 C71 C75 143(2) . . ?
C81 N8 C85 119.2(5) . . ?
C81 C82 C43 120.6(12) . . ?
N8 C85 C41 124.0(12) . . ?
N8 C81 C82 120.4(13) . . ?

loop_
_geom_bond_atom_site_label_1
_geom_bond_atom_site_label_2
_geom_bond_distance
_geom_bond_site_symmetry_2
_geom_bond_publ_flag
Fe1 O1 1.872(2) . ?
Fe1 O8 2.025(3) . ?
Fe1 O6 2.039(3) . ?
Fe1 O10 2.054(3) . ?
Fe1 O12 2.066(3) . ?
Fe1 N1 2.212(3) . ?
Fe2 O1 1.854(2) . ?
Fe2 O5 2.020(3) . ?
Fe2 O3 2.030(3) . ?
Fe2 O11 2.046(3) . ?
Fe2 O13 2.058(3) . ?
Fe2 N2 2.207(3) . ?
Fe3 O1 2.016(3) . ?
Fe3 O7 2.125(3) . ?
Fe3 O2 2.127(3) . ?
Fe3 O9 2.137(3) . ?
Fe3 O4 2.144(3) . ?
Fe3 N3 2.182(4) . ?
O2 C1 1.237(5) . ?
O3 C1 1.259(5) . ?
O4 C2 1.229(5) . ?
O5 C2 1.258(5) . ?
O6 C3 1.257(6) . ?
O7 C3 1.224(6) . ?
O8 C4 1.255(5) . ?
O9 C4 1.245(5) . ?
O10 C5 1.247(4) . ?
O11 C5 1.244(4) . ?
O12 C6 1.252(5) . ?
O13 C6 1.253(5) . ?
N1 C15 1.323(5) . ?
N1 C11 1.357(5) . ?
C11 C12 1.353(6) . ?
C12 C13 1.399(6) . ?
C13 C14 1.382(7) . ?
C13 C16 1.500(6) . ?
C14 C15 1.395(6) . ?
N2 C21 1.348(5) . ?
N2 C25 1.349(5) . ?
C21 C22 1.363(6) . ?
C22 C23 1.401(7) . ?
C23 C24 1.393(7) . ?
C23 C26 1.512(7) . ?
C24 C25 1.369(6) . ?
N3 C31 1.327(6) . ?
N3 C35 1.327(6) . ?
C31 C32 1.381(7) . ?
C32 C33 1.387(7) . ?
C33 C34 1.397(7) . ?
C33 C36 1.501(7) . ?
C34 C35 1.383(7) . ?
N5 C51 1.350(4) 2 ?
N5 C51 1.350(4) . ?
C51 C52 1.379(4) . ?
C52 C53 1.394(4) . ?
C53 C52 1.394(4) 2 ?
C53 C54 1.512(4) . ?
C41 C85 1.373(4) . ?
C41 C75 1.396(4) . ?
C41 C43 1.403(4) . ?
C41 C76 1.509(4) . ?
C43 C72 1.373(4) . ?
C43 C82 1.392(4) . ?
C43 C86 1.507(4) . ?
N7 C72 1.346(4) . ?
N7 C71 1.347(4) . ?
C75 C71 1.373(4) . ?
N8 C81 1.342(4) . ?
N8 C85 1.346(4) . ?
C82 C81 1.375(4) . ?
